data_1559511
loop_
_publ_author_name
'Rissanen, Kari'
'Laihia, Katri'
'Korvola, Jorma'
'Kolehmainen, Erkki'

_publ_section_title
;
 X-Ray Diffraction Study on (+)-1,3,3-Trimethylbicyclo[2.2.1]heptan-2-one
 {(+)-Fenchone} (Z)-Oxime, Two Monochloro Derivatives and a
 Dehydrohalogenation Product
;
_journal_name_full 'Acta Chemica Scandinavica'
_journal_page_first 751
_journal_page_last 757
_journal_paper_doi 10.3891/acta.chem.scand.45-0751
_journal_volume 45
_journal_year 1991
_chemical_formula_sum 'C10 H16 Cl N O'
_chemical_formula_weight 201.70
_chemical_name_common
;
(+)-(Z)-anti-7-chlorofenchone oxime], (+)-(Z)-1,3-dimethyl-exo-3-
chloromethylbicyclo[2.2.1]-heptan-2-one oxime
;
_space_group_IT_number 19
_space_group_name_Hall 'P 2ac 2ab'
_space_group_name_H-M_alt 'P 21 21 21'
_symmetry_cell_setting orthorhombic
_symmetry_Int_Tables_number 19
_symmetry_space_group_name_Hall 'P 2ac 2ab'
_symmetry_space_group_name_H-M 'P 21 21 21'
_cell_angle_alpha 90.
_cell_angle_beta 90.
_cell_angle_gamma 90.
_cell_formula_units_Z 8
_cell_length_a 6.307(1)
_cell_length_b 8.142(1)
_cell_length_c 42.546(15)
_cell_volume 2184.8(9)
_diffrn_ambient_temperature 296
_diffrn_radiation_probe x-ray
_diffrn_radiation_type MoK\a
_diffrn_radiation_wavelength 0.71069
_exptl_absorpt_coefficient_mu 0.31
_exptl_crystal_density_diffrn 1.226
_exptl_crystal_F_000 864
_refine_ls_goodness_of_fit_ref 1.60
_refine_ls_number_parameters 235
_refine_ls_number_reflns 1307
_refine_ls_R_factor_gt 0.056
_refine_ls_wR_factor_gt 0.082
_cod_data_source_file Acta-Chem-Scand-1991-45-751-2.cif
_cod_data_source_block 2
_cod_original_cell_volume 2185(1)
_cod_database_code 1559511

loop_
_space_group_symop_id
_space_group_symop_operation_xyz
1 x,y,z
2 1/2-x,-y,1/2+z
3 1/2+x,1/2-y,-z
4 -x,1/2+y,1/2-z

loop_
_atom_site_label
_atom_site_type_symbol
_atom_site_thermal_displace_type
_atom_site_fract_x
_atom_site_fract_y
_atom_site_fract_z
_atom_site_occupancy
_atom_site_U_iso_or_equiv
_atom_site_calc_flag
_atom_site_refinement_flags
_atom_site_disorder_assembly
_atom_site_disorder_group
ClA Cl Uiso 0.9641(4) 0.8700(2) 0.97463(4) 1.000 0.0723(5) . . . .
ClB Cl Uiso 1.0456(4) -0.0868(3) 0.80508(7) 1.000 0.0947(8) . . . .
Oa O Uiso 1.2520(10) 2.2688(6) 0.89710(10) 1.000 0.0722(13) . . . .
Na N Uiso 1.2217(9) 0.4411(7) 0.89740(10) 1.000 0.0507(13) . . . .
C1A C Uiso 1.0480(10) 0.6733(8) 0.92230(10) 1.000 0.0469(13) . . . .
Ob O Uiso 1.5110(10) 0.5091(6) 0.84910(10) 1.000 0.0709(13) . . . .
C2A C Uiso 1.1010(10) 0.4913(8) 0.9195(2) 1.000 0.0456(13) . . . .
C3A C Uiso 0.9910(10) 0.3958(8) 0.94520(10) 1.000 0.0469(13) . . . .
C4A C Uiso 0.8750(10) 0.5415(8) 0.9628(2) 1.000 0.0494(13) . . . .
C5A C Uiso 0.6940(10) 0.6080(10) 0.9432(2) 1.000 0.065(3) . . . .
C6A C Uiso 0.8060(10) 0.6880(10) 0.9147(2) 1.000 0.061(3) . . . .
C7A C Uiso 1.0450(10) 0.6745(7) 0.95880(10) 1.000 0.0481(13) . . . .
C8A C Uiso 1.1560(10) 0.3127(9) 0.9675(2) 1.000 0.065(3) . . . .
C9A C Uiso 0.8380(10) 0.2650(10) 0.9323(2) 1.000 0.070(3) . . . .
C10A C Uiso 1.187(2) 0.7895(9) 0.9059(2) 1.000 0.067(3) . . . .
Nb N Uiso 1.5290(10) 0.3342(7) 0.84820(10) 1.000 0.0545(13) . . . .
C1B C Uiso 1.6980(10) 0.1011(8) 0.82310(10) 1.000 0.0456(13) . . . .
C2B C Uiso 1.6650(10) 0.2824(8) 0.82780(10) 1.000 0.0443(13) . . . .
C3B C Uiso 1.8050(10) 0.3758(8) 0.8054(2) 1.000 0.0494(13) . . . .
C4B C Uiso 1.9150(10) 0.2291(8) 0.7879(2) 1.000 0.0507(13) . . . .
C5B C Uiso 1.7570(10) 0.1400(10) 0.7670(2) 1.000 0.071(3) . . . .
C6B C Uiso 1.6010(10) 0.0600(10) 0.7906(2) 1.000 0.066(3) . . . .
C7B C Uiso 1.9360(10) 0.1085(8) 0.8160(2) 1.000 0.0557(13) . . . .
C8B C Uiso 1.9700(10) 0.4783(9) 0.8230(2) 1.000 0.063(3) . . . .
C9B C Uiso 1.683(2) 0.4883(9) 0.7829(2) 1.000 0.075(3) . . . .
C10B C Uiso 1.621(2) -0.0086(9) 0.8501(2) 1.000 0.074(3) . . . .

loop_
_atom_type_symbol
_atom_type_description
_atom_type_scat_dispersion_real
_atom_type_scat_dispersion_imag
_atom_type_scat_source
C C 0.0033 0.0016 ' International Tables Vol C Tables 4.2.6.8 and 6.1.1.4'
Cl Cl 0.1484 0.1585 ' International Tables Vol C Tables 4.2.6.8 and 6.1.1.4'
N N 0.0061 0.0033 ' International Tables Vol C Tables 4.2.6.8 and 6.1.1.4'
O O 0.0106 0.0060 ' International Tables Vol C Tables 4.2.6.8 and 6.1.1.4'

loop_
_geom_angle_atom_site_label_1
_geom_angle_atom_site_label_2
_geom_angle_atom_site_label_3
_geom_angle
_geom_angle_site_symmetry_1
_geom_angle_site_symmetry_2
_geom_angle_site_symmetry_3
_geom_angle_publ_flag
Oa Na C2A 113.8(5) 1_535 . . yes
C2A C1A C6A 105.8(5) . . . no
C2A C1A C7A 95.0(5) . . . no
C2A C1A C10A 117.3(6) . . . no
C6A C1A C7A 101.2(5) . . . no
C6A C1A C10A 115.8(6) . . . no
C7A C1A C10A 118.6(6) . . . no
Na C2A C1A 120.0(6) . . . yes
Na C2A C3A 130.0(6) . . . yes
C1A C2A C3A 110.1(6) . . . no
C2A C3A C4A 99.7(5) . . . no
C2A C3A C8A 110.9(5) . . . no
C2A C3A C9A 112.7(5) . . . no
C4A C3A C8A 110.2(5) . . . no
C4A C3A C9A 113.4(5) . . . no
C8A C3A C9A 109.6(6) . . . no
C3A C4A C5A 110.9(6) . . . no
C3A C4A C7A 98.8(5) . . . no
C5A C4A C7A 102.3(5) . . . no
C4A C5A C6A 103.8(5) . . . no
C1A C6A C5A 104.6(6) . . . no
ClA C7A C1A 112.5(4) . . . yes
ClA C7A C4A 112.6(4) . . . yes
C1A C7A C4A 96.6(5) . . . no
Ob Nb C2B 113.4(5) . . . yes
C2B C1B C6B 106.0(5) . . . no
C2B C1B C7B 97.1(5) . . . no
C2B C1B C10B 115.3(5) . . . no
C6B C1B C7B 102.7(5) . . . no
C6B C1B C10B 114.7(6) . . . no
C7B C1B C10B 118.7(7) . . . no
Nb C2B C1B 120.1(5) . . . yes
Nb C2B C3B 130.6(6) . . . yes
C1B C2B C3B 109.3(5) . . . no
C2B C3B C4B 100.1(5) . . . no
C2B C3B C8B 111.4(6) . . . no
C2B C3B C9B 113.8(6) . . . no
C4B C3B C8B 110.3(5) . . . no
C4B C3B C9B 112.4(7) . . . no
C8B C3B C9B 108.7(6) . . . no
C3B C4B C5B 110.6(5) . . . no
C3B C4B C7B 98.8(6) . . . no
C5B C4B C7B 101.8(6) . . . no
C4B C5B C6B 103.8(7) . . . no
C1B C6B C5B 103.7(5) . . . no
C1B C7B C4B 95.3(5) . . . no
ClB C7B C1B 113.2(5) 1_655 . . yes
ClB C7B C4B 113.2(6) 1_655 . . yes

loop_
_geom_bond_atom_site_label_1
_geom_bond_atom_site_label_2
_geom_bond_distance
_geom_bond_site_symmetry_1
_geom_bond_site_symmetry_2
_geom_bond_publ_flag
ClA C7A 1.802(6) . . yes
ClB C7B 1.795(7) . 1_455 yes
Oa Na 1.416(8) . 1_575 yes
Na C2A 1.277(9) . . yes
C1A C2A 1.524(9) . . no
C1A C7A 1.553(6) . . no
C1A C10A 1.467(11) . . no
C1A C6A 1.565(9) . . no
Ob Nb 1.429(8) . . yes
C2A C3A 1.511(9) . . no
C3A C8A 1.562(9) . . no
C3A C9A 1.538(10) . . no
C3A C4A 1.582(9) . . no
C4A C5A 1.514(10) . . no
C4A C7A 1.533(9) . . no
C5A C6A 1.547(11) . . no
Nb C2B 1.291(8) . . yes
C1B C2B 1.504(9) . . no
C1B C6B 1.549(9) . . no
C1B C7B 1.532(9) . . no
C1B C10B 1.534(10) . . no
C2B C3B 1.505(9) . . no
C3B C4B 1.569(10) . . no
C3B C8B 1.530(10) . . no
C3B C9B 1.532(12) . . no
C4B C5B 1.520(10) . . no
C4B C7B 1.553(11) . . no
C5B C6B 1.549(11) . . no

loop_
_geom_torsion_atom_site_label_1
_geom_torsion_atom_site_label_2
_geom_torsion_atom_site_label_3
_geom_torsion_atom_site_label_4
_geom_torsion
_geom_torsion_site_symmetry_1
_geom_torsion_site_symmetry_2
_geom_torsion_site_symmetry_3
_geom_torsion_site_symmetry_4
_geom_torsion_publ_flag
Oa Na C2A C1A -178.2(5) 1_535 . . . no
Oa Na C2A C3A 1.2(10) 1_535 . . . no
C6A C1A C2A Na 112.4(7) . . . . no
C6A C1A C2A C3A -67.0(6) . . . . no
C7A C1A C2A Na -144.5(6) . . . . no
C7A C1A C2A C3A 36.1(6) . . . . no
C10A C1A C2A Na -18.6(10) . . . . no
C10A C1A C2A C3A 162.0(6) . . . . no
C2A C1A C6A C5A 70.1(7) . . . . no
C7A C1A C6A C5A -28.4(7) . . . . no
C10A C1A C6A C5A -158.0(6) . . . . no
C2A C1A C7A ClA -175.1(4) . . . . no
C2A C1A C7A C4A -57.3(5) . . . . no
C6A C1A C7A ClA -67.9(6) . . . . no
C6A C1A C7A C4A 49.9(6) . . . . no
C10A C1A C7A ClA 60.0(8) . . . . no
C10A C1A C7A C4A 177.8(7) . . . . no
Na C2A C3A C4A 179.8(7) . . . . no
Na C2A C3A C8A 63.7(9) . . . . no
Na C2A C3A C9A -59.6(9) . . . . no
C1A C2A C3A C4A -0.8(6) . . . . no
C1A C2A C3A C8A -116.9(6) . . . . no
C1A C2A C3A C9A 119.8(6) . . . . no
C2A C3A C4A C5A 71.2(6) . . . . no
C2A C3A C4A C7A -35.7(6) . . . . no
C8A C3A C4A C5A -172.1(6) . . . . no
C8A C3A C4A C7A 81.0(6) . . . . no
C9A C3A C4A C5A -48.9(7) . . . . no
C9A C3A C4A C7A -155.8(5) . . . . no
C3A C4A C5A C6A -67.2(7) . . . . no
C7A C4A C5A C6A 37.3(7) . . . . no
C3A C4A C7A ClA 177.0(4) . . . . no
C3A C4A C7A C1A 59.3(5) . . . . no
C5A C4A C7A ClA 63.3(6) . . . . no
C5A C4A C7A C1A -54.5(6) . . . . no
C4A C5A C6A C1A -5.0(8) . . . . no
Ob Nb C2B C1B -178.0(5) . . . . no
Ob Nb C2B C3B 0.3(9) . . . . no
C6B C1B C2B Nb 108.9(6) . . . . no
C6B C1B C2B C3B -69.6(6) . . . . no
C7B C1B C2B Nb -145.7(6) . . . . no
C7B C1B C2B C3B 35.8(6) . . . . no
C10B C1B C2B Nb -19.2(9) . . . . no
C10B C1B C2B C3B 162.3(7) . . . . no
C2B C1B C6B C5B 71.0(6) . . . . no
C7B C1B C6B C5B -30.3(7) . . . . no
C10B C1B C6B C5B -160.5(7) . . . . no
C2B C1B C7B C4B -56.8(5) . . . . no
C2B C1B C7B ClB -174.8(4) . . . 1_655 no
C6B C1B C7B C4B 51.5(6) . . . . no
C6B C1B C7B ClB -66.6(6) . . . 1_655 no
C10B C1B C7B C4B 179.2(6) . . . . no
C10B C1B C7B ClB 61.1(7) . . . 1_655 no
Nb C2B C3B C4B -177.8(6) . . . . no
Nb C2B C3B C8B 65.6(8) . . . . no
Nb C2B C3B C9B -57.8(9) . . . . no
C1B C2B C3B C4B 0.6(6) . . . . no
C1B C2B C3B C8B -116.0(6) . . . . no
C1B C2B C3B C9B 120.6(6) . . . . no
C2B C3B C4B C5B 69.9(7) . . . . no
C2B C3B C4B C7B -36.3(6) . . . . no
C8B C3B C4B C5B -172.7(6) . . . . no
C8B C3B C4B C7B 81.1(7) . . . . no
C9B C3B C4B C5B -51.2(9) . . . . no
C9B C3B C4B C7B -157.4(6) . . . . no
C3B C4B C5B C6B -67.3(7) . . . . no
C7B C4B C5B C6B 37.0(7) . . . . no
C3B C4B C7B C1B 58.7(5) . . . . no
C3B C4B C7B ClB 176.7(4) . . . 1_655 no
C5B C4B C7B C1B -54.6(6) . . . . no
C5B C4B C7B ClB 63.4(6) . . . 1_655 no
C4B C5B C6B C1B -4.4(7) . . . . no
